data_9014541
loop_
_publ_author_name
'Pyatenko, Y. A.'
'Pudovkina, Z. V.'

_publ_section_title
;
 The crystal structure of calcirtite; a new derivative structure of CaF2-CeO2 type
 Note: ideal structure
;
_journal_name_full 'Soviet Physics Crystallography'
_journal_page_first 155
_journal_page_last 157
_journal_volume 6
_journal_year 1961
_chemical_compound_source 'Gornoe Ozero alkaline-ultrabasic Massif, Yakutia, Russia'
_chemical_formula_sum 'Ca2 O16 Ti2 Zr5'
_chemical_name_mineral Calcirtite
_space_group_IT_number 142
_symmetry_space_group_name_Hall 'I 4bw 2aw -1bw'
_symmetry_space_group_name_H-M 'I 41/a c d :1'
_cell_angle_alpha 90
_cell_angle_beta 90
_cell_angle_gamma 90
_cell_length_a 15.30
_cell_length_b 15.30
_cell_length_c 10.20
_cell_formula_units_Z 8
_cell_volume 2387.718
_database_code_amcsd 0019375
_exptl_crystal_density_diffrn 4.941
_cod_original_sg_symbol_H-M 'I 41/a c d'
_cod_original_formula_sum 'Ca2 Zr5 Ti2 O16'
_cod_database_code 9014541

loop_
_space_group_symop_operation_xyz
x,y,z
1/2+x,1/2+y,1/2+z
-y,1/2-x,3/4+z
1/2-y,-x,1/4+z
1/2+y,1/2+x,-z
+y,+x,1/2-z
1/2+y,1/2-x,1/2-z
+y,-x,-z
-y,1/2+x,1/4+z
1/2-y,+x,3/4+z
1/2+x,1/2-y,z
+x,-y,1/2+z
1/2-x,y,1/4-z
-x,1/2+y,3/4-z
1/2+x,y,3/4-z
+x,1/2+y,1/4-z
1/2-x,1/2-y,1/2+z
-x,-y,+z
1/2+y,x,1/4+z
+y,1/2+x,3/4+z
-y,-x,1/2-z
1/2-y,1/2-x,-z
-y,x,-z
1/2-y,1/2+x,1/2-z
1/2+y,-x,3/4+z
+y,1/2-x,1/4+z
-x,y,1/2+z
1/2-x,1/2+y,+z
x,1/2-y,3/4-z
1/2+x,-y,1/4-z
-x,1/2-y,1/4-z
1/2-x,-y,3/4-z

loop_
_atom_site_label
_atom_site_fract_x
_atom_site_fract_y
_atom_site_fract_z
_atom_site_occupancy
Ca1 0.00000 0.00000 0.25000 1.00000
Ca2 0.16667 0.16667 0.25000 0.50000
Zr2 0.16667 0.16667 0.25000 0.50000
Ti3 0.33333 0.33333 0.25000 1.00000
Zr4 0.16667 0.00000 0.50000 1.00000
O1 0.25000 0.25000 0.12500 1.00000
O2 0.25000 0.08333 0.12500 1.00000
O3 0.25000 0.08333 0.37500 1.00000
O4 0.08333 0.08333 0.12500 1.00000
O5 0.08333 0.08333 0.62500 1.00000

loop_
_cod_related_entry_id
_cod_related_entry_database
_cod_related_entry_code
1 AMCSD 0019375
